data_1507462
loop_
_publ_author_name
'Suzuki, Takeyuki'
'Morita, Kenji'
'Tsuchida, Mika'
'Hiroi, Kunio'

_publ_section_title
;
 Mild and Chemoselective Synthesis of Lactones from Diols Using a Novel
 Metal&#x2212;Ligand Bifunctional Catalyst
;
_journal_issue 14
_journal_name_full 'Organic Letters'
_journal_page_first 2361
_journal_paper_doi 10.1021/ol026091h
_journal_volume 4
_journal_year 2002
_chemical_formula_moiety 'C25 H30 Cl4 Ir N O '
_chemical_formula_sum 'C25 H30 Cl4 Ir N O'
_chemical_formula_weight 694.55
_space_group_IT_number 14
_symmetry_cell_setting monoclinic
_symmetry_Int_Tables_number 14
_symmetry_space_group_name_Hall '-P 2ybc'
_symmetry_space_group_name_H-M 'P 1 21/c 1'
_cell_angle_alpha 90
_cell_angle_beta 97.531(2)
_cell_angle_gamma 90
_cell_formula_units_Z 4
_cell_length_a 13.2705(6)
_cell_length_b 12.1408(5)
_cell_length_c 15.910(1)
_cell_measurement_temperature 103.1
_cell_volume 2541.2(2)
_computing_cell_refinement PROCESS-AUTO
_computing_data_collection PROCESS-AUTO
_computing_data_reduction CrystalStructure
_computing_publication_material 'CrystalStructure Ver. 2.00'
_computing_structure_refinement CRYSTALS
_computing_structure_solution SIR92
_diffrn_measured_fraction_theta_full 0.9969
_diffrn_measured_fraction_theta_max 0.9969
_diffrn_measurement_device_type 'Rigaku RAXIS-RAPID'
_diffrn_measurement_method \w
_diffrn_radiation_type 'Mo K\a'
_diffrn_radiation_wavelength 0.7107
_diffrn_reflns_av_R_equivalents 0.043
_diffrn_reflns_limit_h_max 18
_diffrn_reflns_limit_h_min -18
_diffrn_reflns_limit_k_max 17
_diffrn_reflns_limit_k_min -15
_diffrn_reflns_limit_l_max 22
_diffrn_reflns_limit_l_min -22
_diffrn_reflns_number 29978
_diffrn_reflns_theta_full 30.01
_diffrn_reflns_theta_max 30.01
_exptl_absorpt_coefficient_mu 5.707
_exptl_absorpt_correction_T_max 0.565
_exptl_absorpt_correction_T_min 0.238
_exptl_absorpt_correction_type multi-scan
_exptl_absorpt_process_details
;
    Higashi, T. (1995). Program for Absorption Correction.
    Rigaku Corporation, Tokyo, Japan.
;
_exptl_crystal_colour yellow
_exptl_crystal_density_diffrn 1.815
_exptl_crystal_density_method 'not measured'
_exptl_crystal_description block
_exptl_crystal_size_max 0.50
_exptl_crystal_size_mid 0.20
_exptl_crystal_size_min 0.10
_refine_diff_density_max 3.13
_refine_diff_density_min -2.31
_refine_ls_extinction_coef 30.3850000
_refine_ls_extinction_method 'Larson (1970) Crystallographic Computing eq. 22'
_refine_ls_goodness_of_fit_ref 1.019
_refine_ls_hydrogen_treatment refall
_refine_ls_number_parameters 320
_refine_ls_number_reflns 7393
_refine_ls_R_factor_gt 0.0290
_refine_ls_shift/su_max 0.0000
_refine_ls_structure_factor_coef Fsqd
_refine_ls_weighting_details 'w = 1/[0.001Fo^2^ + 1.000\s^2^(Fo)]/(4Fo^2^)'
_refine_ls_weighting_scheme calc
_refine_ls_wR_factor_ref 0.0840
_reflns_number_gt 6635
_reflns_number_total 7718
_reflns_threshold_expression F^2^>2.0\s(F^2^)
_cod_data_source_file ol026091h_s2.cif
_cod_data_source_block '__Ir_complex_3'
_cod_original_formula_sum 'C25 H30 Cl4 Ir N O '
_cod_database_code 1507462

loop_
_symmetry_equiv_pos_as_xyz
x,y,z
-x,-y,-z
-x,y+1/2,-z+1/2
x,-y+1/2,z+1/2

loop_
_atom_site_label
_atom_site_type_symbol
_atom_site_fract_x
_atom_site_fract_y
_atom_site_fract_z
_atom_site_U_iso_or_equiv
_atom_site_adp_type
_atom_site_occupancy
_atom_site_symmetry_multiplicity
_atom_site_calc_flag
Ir1 Ir 0.11951(1) -0.04803(1) 0.70664(1) 0.01313(4) Uani 1.00 1 d
Cl1 Cl 0.26731(5) -0.16313(6) 0.75009(4) 0.0196(1) Uani 1.00 1 d
Cl2 Cl 0.00781(7) -0.36018(7) 0.92861(5) 0.0326(2) Uani 1.00 1 d
Cl3 Cl -0.12729(6) -0.36564(7) 0.77003(6) 0.0307(2) Uani 1.00 1 d
Cl4 Cl 0.07670(6) -0.45269(5) 0.77865(6) 0.0254(2) Uani 1.00 1 d
O1 O 0.0597(1) -0.1147(2) 0.8079(1) 0.0171(4) Uani 1.00 1 d
N1 N 0.1881(2) 0.0572(2) 0.8071(2) 0.0145(5) Uani 1.00 1 d
C1 C 0.1278(2) -0.0659(2) 0.5721(2) 0.0171(5) Uani 1.00 1 d
C2 C 0.0408(2) -0.1228(2) 0.5965(2) 0.0187(5) Uani 1.00 1 d
C3 C -0.0227(2) -0.0411(2) 0.6288(2) 0.0190(5) Uani 1.00 1 d
C4 C 0.0262(2) 0.0646(2) 0.6276(2) 0.0165(5) Uani 1.00 1 d
C5 C 0.1206(2) 0.0483(2) 0.5920(2) 0.0161(5) Uani 1.00 1 d
C6 C 0.2132(2) -0.1186(3) 0.5347(2) 0.0253(7) Uani 1.00 1 d
C7 C 0.0184(3) -0.2447(3) 0.5856(2) 0.0269(7) Uani 1.00 1 d
C8 C -0.1212(2) -0.0631(3) 0.6625(2) 0.0249(8) Uani 1.00 1 d
C9 C -0.0133(2) 0.1729(2) 0.6532(2) 0.0234(5) Uani 1.00 1 d
C10 C 0.1931(2) 0.1370(3) 0.5739(2) 0.0234(5) Uani 1.00 1 d
C11 C 0.1142(2) -0.0845(2) 0.8859(2) 0.0171(5) Uani 1.00 1 d
C12 C 0.1392(2) 0.0404(2) 0.8868(2) 0.0135(5) Uani 1.00 1 d
C13 C 0.0441(2) 0.1123(2) 0.8794(2) 0.0139(5) Uani 1.00 1 d
C14 C 0.0516(2) 0.2265(2) 0.8708(2) 0.0172(5) Uani 1.00 1 d
C15 C -0.0341(2) 0.2933(2) 0.8637(2) 0.0212(5) Uani 1.00 1 d
C16 C -0.1297(2) 0.2469(3) 0.8645(2) 0.0240(5) Uani 1.00 1 d
C17 C -0.1381(2) 0.1337(3) 0.8732(2) 0.0228(5) Uani 1.00 1 d
C18 C -0.0522(2) 0.0669(2) 0.8796(2) 0.0193(5) Uani 1.00 1 d
C19 C 0.2140(2) 0.0643(2) 0.9664(2) 0.0146(5) Uani 1.00 1 d
C20 C 0.3094(2) 0.0127(3) 0.9767(2) 0.0195(5) Uani 1.00 1 d
C21 C 0.3761(2) 0.0252(3) 1.0515(2) 0.0219(5) Uani 1.00 1 d
C22 C 0.3501(2) 0.0881(3) 1.1174(2) 0.0221(7) Uani 1.00 1 d
C23 C 0.2558(2) 0.1408(2) 1.1080(2) 0.0214(5) Uani 1.00 1 d
C24 C 0.1885(2) 0.1283(2) 1.0335(2) 0.0175(5) Uani 1.00 1 d
C25 C 0.0004(2) -0.3502(2) 0.8173(2) 0.0221(5) Uani 1.00 1 d
H1 H 0.2585(2) 0.0406(2) 0.8187(2) 0.018(1) Uiso 1.00 1 c
H2 H 0.1797(2) 0.1319(2) 0.7899(2) 0.018(1) Uiso 1.00 1 c
H3 H 0.2200(2) -0.0856(3) 0.4816(2) 0.031(1) Uiso 1.00 1 c
H4 H 0.2001(2) -0.1951(3) 0.5269(2) 0.031(1) Uiso 1.00 1 c
H5 H 0.2743(2) -0.1086(3) 0.5722(2) 0.031(1) Uiso 1.00 1 c
H6 H 0.0126(3) -0.2634(3) 0.5272(2) 0.032(1) Uiso 1.00 1 c
H7 H -0.0435(3) -0.2612(3) 0.6068(2) 0.032(1) Uiso 1.00 1 c
H8 H 0.0721(3) -0.2859(3) 0.6161(2) 0.032(1) Uiso 1.00 1 c
H9 H -0.1736(2) -0.0205(3) 0.6317(2) 0.030(1) Uiso 1.00 1 c
H10 H -0.1147(2) -0.0435(3) 0.7207(2) 0.030(1) Uiso 1.00 1 c
H11 H -0.1376(2) -0.1391(3) 0.6564(2) 0.030(1) Uiso 1.00 1 c
H12 H -0.0228(2) 0.2207(2) 0.6056(2) 0.028(1) Uiso 1.00 1 c
H13 H 0.0344(2) 0.2046(2) 0.6962(2) 0.028(1) Uiso 1.00 1 c
H14 H -0.0763(2) 0.1624(2) 0.6744(2) 0.028(1) Uiso 1.00 1 c
H15 H 0.1950(2) 0.1411(3) 0.5145(2) 0.029(1) Uiso 1.00 1 c
H16 H 0.2590(2) 0.1198(3) 0.6017(2) 0.029(1) Uiso 1.00 1 c
H17 H 0.1719(2) 0.2059(3) 0.5938(2) 0.029(1) Uiso 1.00 1 c
H18 H 0.1757(2) -0.1254(2) 0.8946(2) 0.020(1) Uiso 1.00 1 c
H19 H 0.0749(2) -0.1002(2) 0.9303(2) 0.020(1) Uiso 1.00 1 c
H20 H 0.1168(2) 0.2586(2) 0.8700(2) 0.021(1) Uiso 1.00 1 c
H21 H -0.0276(2) 0.3707(2) 0.8577(2) 0.026(1) Uiso 1.00 1 c
H22 H -0.1886(2) 0.2922(3) 0.8597(2) 0.029(1) Uiso 1.00 1 c
H23 H -0.2030(2) 0.1015(3) 0.8750(2) 0.028(1) Uiso 1.00 1 c
H24 H -0.0593(2) -0.0107(2) 0.8840(2) 0.023(1) Uiso 1.00 1 c
H25 H 0.3285(2) -0.0316(3) 0.9322(2) 0.023(1) Uiso 1.00 1 c
H26 H 0.4408(2) -0.0096(3) 1.0570(2) 0.026(1) Uiso 1.00 1 c
H27 H 0.3951(2) 0.0951(3) 1.1687(2) 0.026(1) Uiso 1.00 1 c
H28 H 0.2372(2) 0.1854(2) 1.1526(2) 0.026(1) Uiso 1.00 1 c
H29 H 0.1243(2) 0.1641(2) 1.0279(2) 0.021(1) Uiso 1.00 1 c
H30 H 0.0244(2) -0.2798(2) 0.8029(2) 0.027(1) Uiso 1.00 1 c

loop_
_atom_site_aniso_label
_atom_site_aniso_U_11
_atom_site_aniso_U_22
_atom_site_aniso_U_33
_atom_site_aniso_U_12
_atom_site_aniso_U_13
_atom_site_aniso_U_23
Ir1 0.01617(7) 0.01172(7) 0.01138(7) 0.00165(3) 0.00136(4) 0.0000
Cl1 0.0219(3) 0.0196(3) 0.0175(3) 0.0079(2) 0.0028(2) 0.001(1)
Cl2 0.0431(4) 0.0342(4) 0.0211(4) 0.0041(4) 0.0070(3) 0.0000
Cl3 0.0258(3) 0.0306(4) 0.0352(4) -0.0001(3) 0.0017(3) 0.0000
Cl4 0.0271(4) 0.0216(3) 0.0293(4) -0.0009(3) 0.0100(3) 0.0000
O1 0.0211(9) 0.0164(8) 0.0136(9) -0.0044(7) 0.0012(7) 0.0000
N1 0.015(1) 0.018(1) 0.011(1) 0.0008(8) 0.0035(8) 0.0000
C1 0.022(1) 0.017(1) 0.012(1) 0.003(1) 0.001(1) 0.0000
C2 0.026(1) 0.017(1) 0.012(1) 0.002(1) -0.002(1) 0.0000
C3 0.018(1) 0.022(1) 0.016(1) 0.000(1) -0.002(1) 0.0002(2)
C4 0.018(1) 0.018(1) 0.013(1) 0.004(1) 0.000(1) 0.0000
C5 0.020(1) 0.015(1) 0.013(1) 0.0028(9) 0.001(1) 0.0009(9)
C6 0.030(1) 0.030(2) 0.016(1) 0.013(1) 0.003(1) 0.0000
C7 0.041(2) 0.017(1) 0.021(1) -0.003(1) -0.002(1) 0.0000
C8 0.020(1) 0.030(2) 0.024(2) -0.004(1) 0.000(1) 0.003(3)
C9 0.029(1) 0.020(1) 0.021(1) 0.010(1) 0.002(1) 0.0000
C10 0.026(1) 0.025(1) 0.019(1) -0.002(1) 0.002(1) 0.001(1)
C11 0.021(1) 0.017(1) 0.013(1) -0.001(1) 0.0016(9) 0.002(2)
C12 0.014(1) 0.015(1) 0.012(1) -0.0009(9) 0.0035(9) 0.0001(1)
C13 0.015(1) 0.016(1) 0.011(1) 0.0004(9) 0.0028(9) 0.0000
C14 0.017(1) 0.017(1) 0.018(1) 0.000(1) 0.0038(9) 0.0008(8)
C15 0.025(1) 0.018(1) 0.021(1) 0.002(1) 0.005(1) 0.001(1)
C16 0.020(1) 0.028(1) 0.024(1) 0.007(1) 0.003(1) 0.002(2)
C17 0.015(1) 0.028(1) 0.026(1) -0.001(1) 0.005(1) 0.0000
C18 0.020(1) 0.018(1) 0.021(1) -0.002(1) 0.007(1) 0.001(1)
C19 0.016(1) 0.015(1) 0.013(1) -0.0037(9) 0.0029(9) 0.002(2)
C20 0.019(1) 0.022(1) 0.018(1) 0.001(1) 0.004(1) 0.001(1)
C21 0.019(1) 0.024(1) 0.022(1) -0.002(1) 0.000(1) 0.002(2)
C22 0.019(1) 0.028(2) 0.017(1) -0.010(1) -0.006(1) 0.0001(1)
C23 0.030(1) 0.018(1) 0.016(1) -0.006(1) 0.002(1) 0.0000
C24 0.020(1) 0.017(1) 0.016(1) -0.004(1) 0.004(1) 0.0000
C25 0.028(1) 0.017(1) 0.022(1) -0.002(1) 0.006(1) 0.0000

loop_
_atom_type_symbol
_atom_type_description
_atom_type_scat_dispersion_real
_atom_type_scat_dispersion_imag
_atom_type_scat_source
C C 0.006 0.003
;
International Tables for Crystallography
(1992, Vol. C, Tables 4.2.6.8 and 6.1.1.4)
;
H H 0.000 0.000
;
International Tables for Crystallography
(1992, Vol. C, Table 6.1.1.4)
;
Cl Cl 0.174 0.200
;
International Tables for Crystallography
(1992, Vol. C, Tables 4.2.6.8 and 6.1.1.4)
;
Ir Ir -1.703 8.390
;
International Tables for Crystallography
(1992, Vol. C, Tables 4.2.6.8 and 6.1.1.4)
;
N N 0.011 0.006
;
International Tables for Crystallography
(1992, Vol. C, Tables 4.2.6.8 and 6.1.1.4)
;
O O 0.017 0.010
;
International Tables for Crystallography
(1992, Vol. C, Tables 4.2.6.8 and 6.1.1.4)
;

loop_
_geom_angle_atom_site_label_1
_geom_angle_atom_site_label_2
_geom_angle_atom_site_label_3
_geom_angle
_geom_angle_publ_flag
Cl1 Ir1 O1 86.03(6) yes
Cl1 Ir1 N1 83.30(6) yes
O1 Ir1 N1 79.66(8) yes
Cl1 Ir1 C1 94.59(8) yes
O1 Ir1 C1 144.09(9) yes
N1 Ir1 C1 136.1(1) yes
Cl1 Ir1 C2 106.27(8) yes
O1 Ir1 C2 106.3(1) yes
N1 Ir1 C2 168.9(1) yes
C1 Ir1 C2 39.26(11) yes
Cl1 Ir1 C3 144.28(8) yes
O1 Ir1 C3 93.9(1) yes
N1 Ir1 C3 131.9(1) yes
C1 Ir1 C3 65.38(12) yes
C2 Ir1 C3 39.67(11) yes
Cl1 Ir1 C4 156.49(8) yes
O1 Ir1 C4 117.4(1) yes
N1 Ir1 C4 102.3(1) yes
C1 Ir1 C4 65.42(11) yes
C2 Ir1 C4 66.7(1) yes
Cl1 Ir1 C5 117.06(8) yes
O1 Ir1 C5 156.7(1) yes
N1 Ir1 C5 104.8(1) yes
C1 Ir1 C5 38.4(1) yes
C2 Ir1 C5 66.00(11) yes
C3 Ir1 C4 39.50(11) yes
C3 Ir1 C5 65.81(11) yes
C4 Ir1 C5 39.46(11) yes
Ir1 O1 C11 112.63(16) yes
Ir1 N1 C12 110.89(16) yes
Ir1 N1 H1 109.15(6) no
C12 N1 H1 109.13(14) no
Ir1 N1 H2 109.27(6) no
C12 N1 H2 108.92(13) no
H1 N1 H2 109.464 no
Ir1 C1 C2 68.64(16) yes
Ir1 C1 C5 70.78(16) yes
C2 C1 C5 109.1(3) yes
Ir1 C1 C6 125.2(2) yes
C2 C1 C6 125.4(3) yes
C5 C1 C6 125.5(3) yes
Ir1 C2 C1 72.11(16) yes
Ir1 C2 C3 70.04(16) yes
C1 C2 C3 107.0(2) yes
Ir1 C2 C7 125.5(2) yes
C1 C2 C7 126.1(3) yes
C3 C2 C7 126.9(3) yes
Ir1 C3 C2 70.29(16) yes
Ir1 C3 C4 71.03(16) yes
C2 C3 C4 108.9(3) yes
Ir1 C3 C8 122.3(2) yes
C2 C3 C8 125.6(3) yes
C4 C3 C8 125.4(3) yes
Ir1 C4 C3 69.48(16) yes
Ir1 C4 C5 71.35(15) yes
C3 C4 C5 107.2(2) yes
Ir1 C4 C9 126.9(2) yes
C3 C4 C9 127.4(3) yes
C5 C4 C9 125.3(3) yes
Ir1 C5 C1 70.77(16) yes
Ir1 C5 C4 69.19(16) yes
C1 C5 C4 107.7(2) yes
Ir1 C5 C10 128.7(2) yes
C1 C5 C10 126.3(3) yes
C4 C5 C10 125.8(2) yes
C1 C6 H3 109.83(16) no
C1 C6 H4 109.63(18) no
H3 C6 H4 109.464(5) no
C1 C6 H5 108.97(16) no
H3 C6 H5 109.460 no
H4 C6 H5 109.477 no
C2 C7 H6 109.63(16) no
C2 C7 H7 109.31(18) no
H6 C7 H7 109.470 no
C2 C7 H8 109.46(16) no
H6 C7 H8 109.478 no
H7 C7 H8 109.473(3) no
C3 C8 H9 109.37(17) no
C3 C8 H10 109.37(17) no
H9 C8 H10 109.475(5) no
C3 C8 H11 109.67(17) no
H9 C8 H11 109.469(4) no
H10 C8 H11 109.470(4) no
C4 C9 H12 109.55(17) no
C4 C9 H13 109.23(16) no
H12 C9 H13 109.470(3) no
C4 C9 H14 109.63(17) no
H12 C9 H14 109.472 no
H13 C9 H14 109.474(5) no
C5 C10 H15 109.22(16) no
C5 C10 H16 109.15(16) no
H15 C10 H16 109.478 no
C5 C10 H17 110.03(16) no
H15 C10 H17 109.476 no
H16 C10 H17 109.472 no
O1 C11 C12 110.4(2) yes
O1 C11 H18 108.96(14) no
C12 C11 H18 109.30(14) no
O1 C11 H19 109.64(14) no
C12 C11 H19 109.10(15) no
H18 C11 H19 109.457 no
N1 C12 C11 103.9(2) yes
N1 C12 C13 107.5(2) yes
C11 C12 C13 112.6(2) yes
N1 C12 C19 111.5(2) yes
C11 C12 C19 107.8(2) yes
C13 C12 C19 113.2(2) yes
C12 C13 C14 120.4(2) yes
C12 C13 C18 121.6(2) yes
C14 C13 C18 118.0(2) yes
C13 C14 C15 121.3(3) yes
C13 C14 H20 119.01(15) no
C15 C14 H20 119.74(17) no
C14 C15 C16 120.1(3) yes
C14 C15 H21 120.08(17) no
C16 C15 H21 119.83(18) no
C15 C16 C17 119.2(3) yes
C15 C16 H22 120.48(18) no
C17 C16 H22 120.32(17) no
C16 C17 C18 120.6(3) yes
C16 C17 H23 119.71(17) no
C18 C17 H23 119.70(17) no
C13 C18 C17 120.8(3) yes
C13 C18 H24 119.46(16) no
C17 C18 H24 119.71(17) no
C12 C19 C20 119.2(2) yes
C12 C19 C24 122.8(2) yes
C20 C19 C24 117.7(3) yes
C19 C20 C21 120.8(3) yes
C19 C20 H25 119.43(17) no
C21 C20 H25 119.72(18) no
C20 C21 C22 121.0(3) yes
C20 C21 H26 119.59(18) no
C22 C21 H26 119.41(17) no
C21 C22 C23 118.9(3) yes
C21 C22 H27 120.78(17) no
C23 C22 H27 120.28(17) no
C22 C23 C24 120.4(3) yes
C22 C23 H28 119.87(17) no
C24 C23 H28 119.74(18) no
C19 C24 C23 121.1(3) yes
C19 C24 H29 119.14(16) no
C23 C24 H29 119.73(18) no
Cl2 C25 Cl3 110.04(17) yes
Cl2 C25 Cl4 109.99(17) yes
Cl3 C25 Cl4 109.75(16) yes
Cl2 C25 H30 109.1(1) no
Cl3 C25 H30 109.0(1) no
Cl4 C25 H30 108.9(1) no

loop_
_geom_bond_atom_site_label_1
_geom_bond_atom_site_label_2
_geom_bond_distance
_geom_bond_publ_flag
Ir1 Cl1 2.4337(6) yes
Ir1 O1 2.052(2) yes
Ir1 N1 2.153(2) yes
Ir1 C1 2.169(3) yes
Ir1 C2 2.122(3) yes
Ir1 C3 2.119(3) yes
Ir1 C4 2.140(3) yes
Ir1 C5 2.169(3) yes
Cl2 C25 1.765(3) yes
Cl3 C25 1.771(3) yes
Cl4 C25 1.765(3) yes
O1 C11 1.402(3) yes
N1 C12 1.511(4) yes
N1 H1 0.950 no
N1 H2 0.950 no
C1 C2 1.442(4) yes
C1 C5 1.428(4) yes
C1 C6 1.492(4) yes
C2 C3 1.439(4) yes
C2 C7 1.515(4) yes
C3 C4 1.439(4) yes
C3 C8 1.500(4) yes
C4 C5 1.455(4) yes
C4 C9 1.491(4) yes
C5 C10 1.497(4) yes
C6 H3 0.95014(6) no
C6 H4 0.950 no
C6 H5 0.950 no
C7 H6 0.94993(7) no
C7 H7 0.950 no
C7 H8 0.950 no
C8 H9 0.950 no
C8 H10 0.95002(7) no
C8 H11 0.950 no
C9 H12 0.950 no
C9 H13 0.950 no
C9 H14 0.950 no
C10 H15 0.94994(7) no
C10 H16 0.950 no
C10 H17 0.950 no
C11 C12 1.552(3) yes
C11 H18 0.950 no
C11 H19 0.950 no
C12 C13 1.526(4) yes
C12 C19 1.532(4) yes
C13 C14 1.398(4) yes
C13 C18 1.393(4) yes
C14 C15 1.389(4) yes
C14 H20 0.950 no
C15 C16 1.389(4) yes
C15 H21 0.950 no
C16 C17 1.387(4) yes
C16 H22 0.950 no
C17 C18 1.391(4) yes
C17 H23 0.950 no
C18 H24 0.950 no
C19 C20 1.403(4) yes
C19 C24 1.397(4) yes
C20 C21 1.396(4) yes
C20 H25 0.950 no
C21 C22 1.377(5) yes
C21 H26 0.950 no
C22 C23 1.396(4) yes
C22 H27 0.950 no
C23 C24 1.396(4) yes
C23 H28 0.950 no
C24 H29 0.950 no
C25 H30 0.950 no

loop_
_geom_contact_atom_site_label_1
_geom_contact_atom_site_label_2
_geom_contact_site_symmetry_2
_geom_contact_distance
_geom_contact_publ_flag
Ir1 Cl1 . 2.4337(6) yes
Ir1 O1 . 2.052(2) yes
Ir1 N1 . 2.153(2) yes
Ir1 C1 . 2.169(3) yes
Ir1 C2 . 2.122(3) yes
Ir1 C3 . 2.119(3) yes
Ir1 C4 . 2.140(3) yes
Ir1 C5 . 2.169(3) yes
Ir1 C6 . 3.264(3) yes
Ir1 C7 . 3.245(3) yes
Ir1 C8 . 3.185(3) yes
Ir1 C9 . 3.260(3) yes
Ir1 C10 . 3.317(3) yes
Ir1 C11 . 2.897(3) yes
Ir1 C12 . 3.039(3) yes
Ir1 H1 . 2.623(2) no
Ir1 H2 . 2.624(2) no
Ir1 H5 . 3.238(3) no
Ir1 H8 . 3.251(3) no
Ir1 H10 . 3.146(3) no
Ir1 H11 . 3.577(3) no
Ir1 H13 . 3.266(3) no
Ir1 H16 . 3.343(3) no
Ir1 H18 . 3.129(3) no
Ir1 H30 . 3.516(3) no
Cl1 Cl4 3_556 3.357(1) yes
Cl1 O1 . 3.073(2) yes
Cl1 N1 . 3.055(2) yes
Cl1 N1 3_546 3.584(2) yes
Cl1 C1 . 3.387(3) yes
Cl1 C6 . 3.451(3) yes
Cl1 C11 . 3.296(3) yes
Cl1 C14 3_546 3.533(3) yes
Cl1 H1 . 2.713(2) no
Cl1 H2 3_546 2.685(2) no
Cl1 H4 . 3.567(3) no
Cl1 H5 . 2.919(3) no
Cl1 H8 . 3.468(3) no
Cl1 H13 3_546 3.105(3) no
Cl1 H16 3_546 3.584(3) no
Cl1 H17 3_546 2.970(3) no
Cl1 H18 . 2.776(3) no
Cl1 H20 3_546 2.774(3) no
Cl1 H25 . 3.314(3) no
Cl2 Cl3 . 2.8980(12) yes
Cl2 Cl4 . 2.8917(12) yes
Cl2 C15 2_557 3.377(3) yes
Cl2 C25 . 1.765(3) yes
Cl2 H16 3_546 3.203(3) no
Cl2 H19 . 3.279(3) no
Cl2 H21 1_545 3.468(3) no
Cl2 H21 2_557 3.378(3) no
Cl2 H29 2_557 3.088(3) no
Cl2 H30 . 2.262(3) no
Cl3 Cl4 . 2.8925(11) yes
Cl3 C25 . 1.771(3) yes
Cl3 H7 . 3.216(4) no
Cl3 H11 . 3.284(3) no
Cl3 H22 3_446 3.547(3) no
Cl3 H23 3_446 3.032(3) no
Cl3 H27 4_444 3.252(3) no
Cl3 H28 2_557 2.984(3) no
Cl3 H30 . 2.267(3) no
Cl4 N1 3_546 3.569(3) yes
Cl4 C25 . 1.765(3) yes
Cl4 H1 3_546 2.842(3) no
Cl4 H5 3_546 3.449(3) no
Cl4 H8 . 3.280(3) no
Cl4 H16 3_546 2.839(3) no
Cl4 H21 1_545 2.924(3) no
Cl4 H27 4_444 3.279(3) no
Cl4 H30 . 2.260(3) no
O1 N1 . 2.695(3) yes
O1 C2 . 3.340(3) yes
O1 C3 . 3.049(4) yes
O1 C4 . 3.581(4) yes
O1 C8 . 3.170(4) yes
O1 C11 . 1.402(3) yes
O1 C12 . 2.426(3) yes
O1 C13 . 2.999(3) yes
O1 C18 . 2.969(4) yes
O1 C25 . 2.974(3) yes
O1 H1 . 3.228(3) no
O1 H2 . 3.420(3) no
O1 H10 . 2.680(4) no
O1 H11 . 3.332(4) no
O1 H18 . 1.932(3) no
O1 H19 . 1.940(3) no
O1 H24 . 2.461(4) no
O1 H30 . 2.058(3) no
N1 C4 . 3.342(4) yes
N1 C5 . 3.424(4) yes
N1 C11 . 2.411(4) yes
N1 C12 . 1.511(4) yes
N1 C13 . 2.449(4) yes
N1 C14 . 3.002(4) yes
N1 C18 . 3.532(4) yes
N1 C19 . 2.514(4) yes
N1 C20 . 3.004(4) yes
N1 H1 . 0.950 no
N1 H2 . 0.950 no
N1 H13 . 3.088(4) no
N1 H16 . 3.598(4) no
N1 H18 . 2.633(4) no
N1 H19 . 3.243(4) no
N1 H20 . 2.850(4) no
N1 H25 . 2.761(4) no
C1 C2 . 1.442(4) yes
C1 C3 . 2.316(4) yes
C1 C3 2_556 3.560(4) yes
C1 C4 . 2.328(4) yes
C1 C4 2_556 3.545(4) yes
C1 C5 . 1.428(4) yes
C1 C6 . 1.492(4) yes
C1 C7 . 2.636(4) yes
C1 C10 . 2.610(4) yes
C1 H3 . 2.022(4) no
C1 H4 . 2.020(4) no
C1 H5 . 2.012(4) no
C1 H6 . 2.883(4) no
C1 H7 . 3.380(4) no
C1 H8 . 2.882(4) no
C1 H9 2_556 3.535(5) no
C1 H12 2_556 3.525(4) no
C1 H15 . 2.857(4) no
C1 H16 . 2.850(4) no
C1 H17 . 3.361(4) no
C2 C3 . 1.439(4) yes
C2 C4 . 2.342(4) yes
C2 C5 . 2.338(4) yes
C2 C5 2_556 3.566(4) yes
C2 C6 . 2.607(4) yes
C2 C7 . 1.515(4) yes
C2 C8 . 2.614(5) yes
C2 H3 . 3.216(5) no
C2 H4 . 2.661(4) no
C2 H5 . 3.178(4) no
C2 H6 . 2.040(4) no
C2 H7 . 2.037(4) no
C2 H8 . 2.038(4) no
C2 H9 . 3.219(5) no
C2 H10 . 3.187(5) no
C2 H11 . 2.672(5) no
C2 H12 2_556 3.407(4) no
C2 H15 2_556 3.392(4) no
C3 C4 . 1.439(4) yes
C3 C5 . 2.330(4) yes
C3 C5 2_556 3.583(4) yes
C3 C7 . 2.642(4) yes
C3 C8 . 1.500(4) yes
C3 C9 . 2.627(4) yes
C3 H3 2_556 3.331(4) no
C3 H6 . 3.212(4) no
C3 H7 . 2.705(4) no
C3 H8 . 3.244(4) no
C3 H9 . 2.024(4) no
C3 H10 . 2.024(5) no
C3 H11 . 2.028(4) no
C3 H12 . 3.199(4) no
C3 H13 . 3.226(4) no
C3 H14 . 2.696(4) no
C3 H15 2_556 3.245(4) no
C4 C5 . 1.455(4) yes
C4 C8 . 2.612(4) yes
C4 C9 . 1.491(4) yes
C4 C10 . 2.629(4) yes
C4 H2 . 3.179(4) no
C4 H3 2_556 3.502(4) no
C4 H6 2_556 3.438(4) no
C4 H9 . 2.854(4) no
C4 H10 . 2.853(4) no
C4 H11 . 3.364(4) no
C4 H12 . 2.018(4) no
C4 H13 . 2.015(4) no
C4 H14 . 2.019(4) no
C4 H15 . 3.190(4) no
C4 H16 . 3.241(4) no
C4 H17 . 2.692(4) no
C5 C6 . 2.597(4) yes
C5 C9 . 2.616(4) yes
C5 C10 . 1.497(4) yes
C5 H2 . 3.303(4) no
C5 H3 . 2.842(4) no
C5 H4 . 3.348(4) no
C5 H5 . 2.839(4) no
C5 H6 2_556 3.557(4) no
C5 H12 . 2.855(4) no
C5 H13 . 2.855(4) no
C5 H14 . 3.370(4) no
C5 H15 . 2.020(4) no
C5 H16 . 2.019(4) no
C5 H17 . 2.030(4) no
C6 C7 . 3.198(5) yes
C6 C10 . 3.183(4) yes
C6 C24 3_546 3.563(4) yes
C6 H3 . 0.95014(6) no
C6 H4 . 0.950 no
C6 H5 . 0.950 no
C6 H6 . 3.180(5) no
C6 H8 . 3.153(5) no
C6 H9 2_556 3.125(5) no
C6 H12 2_556 3.379(5) no
C6 H15 . 3.175(4) no
C6 H16 . 3.117(4) no
C6 H20 3_546 2.953(4) no
C7 C8 . 3.222(5) yes
C7 H4 . 2.763(5) no
C7 H6 . 0.94993(7) no
C7 H7 . 0.950 no
C7 H8 . 0.950 no
C7 H11 . 2.795(5) no
C7 H12 2_556 3.063(5) no
C7 H15 2_556 3.310(5) no
C7 H17 2_556 3.587(4) no
C7 H26 4_444 3.170(4) no
C7 H30 . 3.474(4) no
C8 C9 . 3.216(5) yes
C8 H3 2_556 3.073(5) no
C8 H7 . 2.805(5) no
C8 H9 . 0.950 no
C8 H10 . 0.95002(7) no
C8 H11 . 0.950 no
C8 H14 . 2.804(5) no
C8 H15 2_556 3.010(5) no
C8 H22 3_446 3.058(4) no
C8 H24 . 3.570(5) no
C9 C10 . 3.193(5) yes
C9 C14 . 3.516(4) yes
C9 C22 4_454 3.430(4) yes
C9 H2 . 3.174(4) no
C9 H3 2_556 3.421(5) no
C9 H4 2_556 3.545(4) no
C9 H6 2_556 3.075(5) no
C9 H9 . 3.157(5) no
C9 H10 . 3.201(5) no
C9 H12 . 0.950 no
C9 H13 . 0.950 no
C9 H14 . 0.950 no
C9 H17 . 2.775(5) no
C9 H27 4_454 3.091(4) no
C10 H2 . 3.464(4) no
C10 H3 . 3.119(4) no
C10 H5 . 3.172(4) no
C10 H6 2_556 3.353(5) no
C10 H9 2_556 3.541(5) no
C10 H12 . 3.143(4) no
C10 H13 . 3.157(4) no
C10 H15 . 0.94994(7) no
C10 H16 . 0.950 no
C10 H17 . 0.950 no
C10 H18 3_556 3.373(4) no
C11 C12 . 1.552(3) yes
C11 C13 . 2.561(4) yes
C11 C18 . 2.865(4) yes
C11 C19 . 2.492(4) yes
C11 C20 . 3.034(4) yes
C11 C24 . 3.543(4) yes
C11 H1 . 2.767(4) no
C11 H2 . 3.216(4) no
C11 H18 . 0.950 no
C11 H19 . 0.950 no
C11 H24 . 2.467(4) no
C11 H25 . 2.914(4) no
C11 H30 . 2.894(4) no
C12 C13 . 1.526(4) yes
C12 C14 . 2.538(4) yes
C12 C18 . 2.549(4) yes
C12 C19 . 1.532(4) yes
C12 C20 . 2.532(4) yes
C12 C24 . 2.572(4) yes
C12 H1 . 2.031(4) no
C12 H2 . 2.029(4) no
C12 H18 . 2.070(3) no
C12 H19 . 2.068(4) no
C12 H20 . 2.675(4) no
C12 H24 . 2.701(4) no
C12 H25 . 2.668(4) no
C12 H29 . 2.730(4) no
C13 C14 . 1.398(4) yes
C13 C15 . 2.429(4) yes
C13 C16 . 2.811(4) yes
C13 C17 . 2.421(4) yes
C13 C18 . 1.393(4) yes
C13 C19 . 2.553(4) yes
C13 C24 . 2.914(4) yes
C13 H1 . 3.241(4) no
C13 H2 . 2.449(4) no
C13 H13 . 3.110(4) no
C13 H14 . 3.492(4) no
C13 H18 . 3.365(4) no
C13 H19 . 2.718(4) no
C13 H19 2_557 3.597(4) no
C13 H20 . 2.036(4) no
C13 H21 . 3.283(4) no
C13 H23 . 3.274(4) no
C13 H24 . 2.035(4) no
C13 H29 . 2.540(4) no
C14 C15 . 1.389(4) yes
C14 C16 . 2.407(4) yes
C14 C17 . 2.763(4) yes
C14 C18 . 2.392(4) yes
C14 C19 . 3.159(4) yes
C14 C24 . 3.193(4) yes
C14 H2 . 2.537(4) no
C14 H5 3_556 3.102(4) no
C14 H13 . 2.770(4) no
C14 H14 . 3.443(4) no
C14 H20 . 0.950 no
C14 H21 . 2.039(4) no
C14 H22 . 3.267(4) no
C14 H24 . 3.253(4) no
C14 H29 . 2.669(4) no
C15 C16 . 1.389(4) yes
C15 C17 . 2.395(4) yes
C15 C18 . 2.773(4) yes
C15 H13 . 3.118(4) no
C15 H14 . 3.385(4) no
C15 H20 . 2.035(4) no
C15 H21 . 0.950 no
C15 H22 . 2.042(4) no
C15 H23 . 3.253(4) no
C15 H27 4_454 3.403(4) no
C15 H29 . 3.503(4) no
C16 C17 . 1.387(4) yes
C16 C18 . 2.413(4) yes
C16 H11 3_456 3.360(4) no
C16 H14 . 3.356(4) no
C16 H20 . 3.263(4) no
C16 H21 . 2.036(4) no
C16 H22 . 0.950 no
C16 H23 . 2.033(4) no
C16 H24 . 3.267(4) no
C17 C18 . 1.391(4) yes
C17 H10 . 3.288(5) no
C17 H14 . 3.388(5) no
C17 H19 2_557 3.155(4) no
C17 H21 . 3.254(4) no
C17 H22 . 2.039(4) no
C17 H23 . 0.950 no
C17 H24 . 2.037(4) no
C18 C24 2_557 3.384(4) yes
C18 H10 . 2.885(5) no
C18 H14 . 3.439(4) no
C18 H19 . 2.693(4) no
C18 H19 2_557 3.105(4) no
C18 H20 . 3.249(4) no
C18 H22 . 3.271(4) no
C18 H23 . 2.036(4) no
C18 H24 . 0.950 no
C18 H29 . 3.317(4) no
C18 H29 2_557 3.364(4) no
C19 C20 . 1.403(4) yes
C19 C21 . 2.434(4) yes
C19 C22 . 2.824(4) yes
C19 C23 . 2.432(4) yes
C19 C24 . 1.397(4) yes
C19 H1 . 2.514(4) no
C19 H2 . 2.905(4) no
C19 H4 3_556 3.133(4) no
C19 H18 . 2.591(4) no
C19 H19 . 2.729(4) no
C19 H20 . 3.010(4) no
C19 H23 2_557 3.245(4) no
C19 H24 2_557 3.403(4) no
C19 H25 . 2.044(4) no
C19 H26 . 3.286(4) no
C19 H28 . 3.284(4) no
C19 H29 . 2.036(4) no
C20 C21 . 1.396(4) yes
C20 C22 . 2.413(4) yes
C20 C23 . 2.771(4) yes
C20 C24 . 2.396(4) yes
C20 H1 . 2.538(4) no
C20 H2 . 3.543(4) no
C20 H4 3_556 3.550(4) no
C20 H8 3_556 3.353(4) no
C20 H18 . 2.656(4) no
C20 H19 . 3.391(4) no
C20 H23 2_557 3.217(4) no
C20 H25 . 0.950 no
C20 H26 . 2.040(4) no
C20 H26 2_657 3.428(4) no
C20 H27 . 3.273(4) no
C20 H29 . 3.256(4) no
C21 C22 . 1.377(5) yes
C21 C23 . 2.388(5) yes
C21 C24 . 2.768(4) yes
C21 H6 3_556 3.290(5) no
C21 H7 4_545 3.455(4) no
C21 H12 4_555 3.429(4) no
C21 H23 2_557 3.116(4) no
C21 H25 . 2.041(4) no
C21 H26 . 0.950 no
C21 H26 2_657 3.166(6) no
C21 H27 . 2.034(4) no
C21 H28 . 3.247(5) no
C22 C23 . 1.396(4) yes
C22 C24 . 2.422(4) yes
C22 H4 3_556 3.499(4) no
C22 H12 4_555 2.890(4) no
C22 H14 4_555 3.274(4) no
C22 H23 2_557 3.031(4) no
C22 H25 . 3.264(4) no
C22 H26 . 2.020(5) no
C22 H27 . 0.950 no
C22 H28 . 2.042(4) no
C22 H29 . 3.277(4) no
C23 C24 . 1.396(4) yes
C23 H4 3_556 3.042(4) no
C23 H12 4_555 3.390(4) no
C23 H14 4_555 3.343(4) no
C23 H23 2_557 3.044(4) no
C23 H24 2_557 3.065(4) no
C23 H26 . 3.247(5) no
C23 H27 . 2.046(4) no
C23 H28 . 0.950 no
C23 H29 . 2.041(4) no
C24 H4 3_556 2.843(4) no
C24 H19 . 3.466(4) no
C24 H20 . 3.086(4) no
C24 H23 2_557 3.141(4) no
C24 H24 2_557 2.700(4) no
C24 H25 . 3.257(4) no
C24 H27 . 3.280(4) no
C24 H28 . 2.041(4) no
C24 H29 . 0.950 no
C25 H7 . 3.494(4) no
C25 H8 . 3.544(5) no
C25 H16 3_546 3.302(4) no
C25 H19 . 3.600(4) no
C25 H21 1_545 3.478(4) no
C25 H30 . 0.950 no
H1 H2 . 1.551 no
H1 H8 3_556 3.155(4) no
H1 H16 . 3.585(4) no
H1 H18 . 2.659(4) no
H1 H20 . 3.407(4) no
H1 H25 . 2.109(4) no
H2 H8 3_556 3.576(4) no
H2 H13 . 2.442(4) no
H2 H16 . 3.304(4) no
H2 H17 . 3.234(4) no
H2 H18 . 3.544(4) no
H2 H20 . 2.229(4) no
H2 H25 . 3.434(4) no
H3 H4 . 1.55141(5) no
H3 H5 . 1.5513(1) no
H3 H9 2_556 2.234(5) no
H3 H11 2_556 3.581(5) no
H3 H12 2_556 3.241(5) no
H3 H14 2_556 3.070(4) no
H3 H15 . 2.829(4) no
H3 H16 . 3.143(4) no
H3 H20 3_546 3.537(4) no
H3 H28 3_546 3.595(4) no
H4 H5 . 1.551 no
H4 H6 . 2.624(5) no
H4 H8 . 2.597(5) no
H4 H12 2_556 2.961(4) no
H4 H14 2_556 3.426(4) no
H4 H20 3_546 2.805(4) no
H4 H28 3_546 3.401(4) no
H4 H29 3_546 3.106(4) no
H5 H8 . 3.578(5) no
H5 H15 . 3.300(4) no
H5 H16 . 2.824(4) no
H5 H20 3_546 2.277(4) no
H5 H21 3_546 3.409(4) no
H5 H29 3_546 3.539(4) no
H6 H7 . 1.55130(9) no
H6 H8 . 1.55129(9) no
H6 H11 . 3.398(5) no
H6 H12 2_556 2.196(5) no
H6 H13 2_556 3.598(5) no
H6 H15 2_556 3.122(5) no
H6 H17 2_556 2.992(4) no
H6 H26 3_546 3.365(4) no
H6 H26 4_444 2.975(5) no
H7 H8 . 1.55133(7) no
H7 H9 . 3.443(5) no
H7 H10 . 3.408(5) no
H7 H11 . 2.154(5) no
H7 H15 2_556 2.979(5) no
H7 H17 2_556 3.482(4) no
H7 H26 4_444 2.894(4) no
H7 H30 . 3.140(4) no
H8 H11 . 3.435(5) no
H8 H12 2_556 3.589(5) no
H8 H25 3_546 3.390(4) no
H8 H26 4_444 3.108(4) no
H8 H30 . 3.120(5) no
H9 H10 . 1.55137(9) no
H9 H11 . 1.55125(6) no
H9 H14 . 2.615(5) no
H9 H15 2_556 2.731(5) no
H9 H22 3_446 2.933(4) no
H10 H11 . 1.55131(6) no
H10 H14 . 2.674(5) no
H10 H22 3_446 3.400(4) no
H10 H23 . 3.355(5) no
H10 H24 . 2.636(5) no
H10 H28 2_557 3.246(4) no
H10 H30 . 3.566(4) no
H11 H15 2_556 2.726(5) no
H11 H22 3_446 2.434(4) no
H11 H28 2_557 3.515(5) no
H11 H30 . 3.415(4) no
H12 H13 . 1.55138(9) no
H12 H14 . 1.55134(7) no
H12 H15 . 3.533(4) no
H12 H17 . 2.622(4) no
H12 H27 4_454 2.736(4) no
H12 H28 4_454 3.552(4) no
H13 H14 . 1.55135(6) no
H13 H17 . 2.600(5) no
H13 H20 . 2.912(4) no
H13 H21 . 3.450(4) no
H13 H27 4_454 3.051(4) no
H14 H27 4_454 2.968(4) no
H14 H28 4_454 3.071(4) no
H15 H16 . 1.55142(9) no
H15 H17 . 1.55138(8) no
H15 H18 3_556 3.525(4) no
H15 H22 4_554 3.180(4) no
H16 H17 . 1.551 no
H16 H18 3_556 3.212(4) no
H16 H30 3_556 3.302(4) no
H17 H18 3_556 2.867(4) no
H17 H25 3_556 3.214(4) no
H18 H19 . 1.55118(6) no
H18 H24 . 3.399(4) no
H18 H25 . 2.334(4) no
H18 H30 . 2.984(4) no
H19 H23 2_557 3.332(4) no
H19 H24 . 2.133(4) no
H19 H24 2_557 3.278(4) no
H19 H25 . 3.463(4) no
H19 H29 . 3.588(4) no
H19 H29 2_557 2.914(4) no
H19 H30 . 2.993(4) no
H20 H21 . 2.337(4) no
H20 H29 . 2.752(4) no
H21 H22 . 2.344(4) no
H21 H27 4_454 3.076(4) no
H22 H23 . 2.338(4) no
H22 H28 4_454 3.324(4) no
H23 H24 . 2.333(4) no
H23 H27 2_557 3.495(4) no
H23 H28 2_557 3.533(4) no
H24 H28 2_557 3.171(4) no
H24 H29 2_557 2.549(4) no
H25 H26 . 2.336(4) no
H25 H26 2_657 3.085(4) no
H26 H26 2_657 2.561(6) no
H26 H27 . 2.329(5) no
H27 H28 . 2.348(4) no
H28 H29 . 2.338(4) no
